data_7017659
loop_
_publ_author_name
'Kobelt, Claudia'
'Burschka, Christian'
'Bertermann, R\"udiger'
'Fonseca Guerra, C.'
'Bickelhaupt, F. Matthias'
'Tacke, Reinhold'

_publ_section_title
;
 Synthesis and structural characterisation of neutral pentacoordinate
 silicon(iv) complexes with a tridentate dianionic N,N,S chelate ligand.
;
_journal_issue 7
_journal_name_full 'Dalton transactions (Cambridge, England : 2003)'
_journal_page_first 2148
_journal_page_last 2162
_journal_paper_doi 10.1039/c1dt11306b
_journal_volume 41
_journal_year 2012
_chemical_formula_moiety 'C19 H18 N2 S2 Si'
_chemical_formula_sum 'C19 H18 N2 S2 Si'
_chemical_formula_weight 366.56
_chemical_name_systematic
;
?
;
_space_group_IT_number 14
_symmetry_cell_setting monoclinic
_symmetry_space_group_name_Hall '-P 2ybc'
_symmetry_space_group_name_H-M 'P 1 21/c 1'
_atom_sites_solution_hydrogens geom
_atom_sites_solution_primary direct
_atom_sites_solution_secondary difmap
_audit_creation_method SHELXL-97
_cell_angle_alpha 90.00
_cell_angle_beta 97.34(3)
_cell_angle_gamma 90.00
_cell_formula_units_Z 4
_cell_length_a 7.5524(15)
_cell_length_b 16.297(3)
_cell_length_c 14.284(3)
_cell_measurement_reflns_used 5000
_cell_measurement_temperature 173(2)
_cell_measurement_theta_max 27.45
_cell_measurement_theta_min 7.05
_cell_volume 1743.7(6)
_computing_cell_refinement Stoe-IPDS
_computing_data_collection Stoe-IPDS
_computing_data_reduction Stoe-IPDS
_computing_molecular_graphics Ortep/Povray
_computing_publication_material Bruker-SHELXTL
_computing_structure_refinement 'SHELXL-97 (Sheldrick, 2008)'
_computing_structure_solution 'SHELXS-97 (Sheldrick, 2008)'
_diffrn_ambient_temperature 173(2)
_diffrn_measured_fraction_theta_full 0.988
_diffrn_measured_fraction_theta_max 0.988
_diffrn_measurement_device_type image_plate_Stoe-IPDS
_diffrn_measurement_method omega_scan
_diffrn_radiation_monochromator graphite
_diffrn_radiation_source 'fine-focus sealed tube'
_diffrn_radiation_type MoK\a
_diffrn_radiation_wavelength 0.71073
_diffrn_reflns_av_R_equivalents 0.0476
_diffrn_reflns_av_sigmaI/netI 0.0293
_diffrn_reflns_limit_h_max 10
_diffrn_reflns_limit_h_min -10
_diffrn_reflns_limit_k_max 22
_diffrn_reflns_limit_k_min -22
_diffrn_reflns_limit_l_max 19
_diffrn_reflns_limit_l_min -19
_diffrn_reflns_number 22364
_diffrn_reflns_theta_full 29.21
_diffrn_reflns_theta_max 29.21
_diffrn_reflns_theta_min 2.88
_exptl_absorpt_coefficient_mu 0.377
_exptl_absorpt_correction_type none
_exptl_crystal_colour yellow
_exptl_crystal_density_diffrn 1.396
_exptl_crystal_density_method 'not measured'
_exptl_crystal_description prism
_exptl_crystal_F_000 768
_exptl_crystal_size_max .5
_exptl_crystal_size_mid .2
_exptl_crystal_size_min .2
_refine_diff_density_max 0.338
_refine_diff_density_min -0.351
_refine_diff_density_rms 0.057
_refine_ls_extinction_method none
_refine_ls_goodness_of_fit_ref 1.057
_refine_ls_hydrogen_treatment constr
_refine_ls_matrix_type full
_refine_ls_number_parameters 218
_refine_ls_number_reflns 4684
_refine_ls_number_restraints 0
_refine_ls_restrained_S_all 1.057
_refine_ls_R_factor_all 0.0504
_refine_ls_R_factor_gt 0.0404
_refine_ls_shift/su_max 0.001
_refine_ls_shift/su_mean 0.000
_refine_ls_structure_factor_coef Fsqd
_refine_ls_weighting_details 'calc w=1/[\s^2^(Fo^2^)+(0.0624P)^2^+0.5214P] where P=(Fo^2^+2Fc^2^)/3'
_refine_ls_weighting_scheme calc
_refine_ls_wR_factor_gt 0.1081
_refine_ls_wR_factor_ref 0.1134
_reflns_number_gt 3714
_reflns_number_total 4684
_reflns_threshold_expression >2sigma(I)
_cod_data_source_file c1dt11306b.txt
_cod_data_source_block kob15h_9
_cod_original_cell_volume 1743.6(6)
_cod_original_sg_symbol_H-M P21/c
_cod_database_code 7017659

loop_
_symmetry_equiv_pos_as_xyz
'x, y, z'
'-x, y+1/2, -z+1/2'
'-x, -y, -z'
'x, -y-1/2, z-1/2'

loop_
_atom_site_label
_atom_site_type_symbol
_atom_site_fract_x
_atom_site_fract_y
_atom_site_fract_z
_atom_site_U_iso_or_equiv
_atom_site_adp_type
_atom_site_occupancy
_atom_site_symmetry_multiplicity
_atom_site_calc_flag
_atom_site_refinement_flags
C1 C 0.7038(2) 0.37159(12) 0.24228(13) 0.0386(4) Uani 1 1 d .
H1A H 0.5810 0.3883 0.2200 0.058 Uiso 1 1 calc R
H1B H 0.7274 0.3790 0.3108 0.058 Uiso 1 1 calc R
H1C H 0.7200 0.3137 0.2267 0.058 Uiso 1 1 calc R
C2 C 1.2261(2) 0.47953(10) 0.32140(11) 0.0297(3) Uani 1 1 d .
C3 C 1.3420(2) 0.54220(12) 0.30256(15) 0.0405(4) Uani 1 1 d .
H3 H 1.3757 0.5480 0.2411 0.049 Uiso 1 1 calc R
C4 C 1.4078(3) 0.59578(14) 0.37332(18) 0.0541(5) Uani 1 1 d .
H4 H 1.4858 0.6389 0.3602 0.065 Uiso 1 1 calc R
C5 C 1.3612(3) 0.58719(14) 0.46255(17) 0.0527(5) Uani 1 1 d .
H5 H 1.4064 0.6245 0.5109 0.063 Uiso 1 1 calc R
C6 C 1.2489(3) 0.52459(14) 0.48220(14) 0.0468(5) Uani 1 1 d .
H6 H 1.2173 0.5186 0.5441 0.056 Uiso 1 1 calc R
C7 C 1.1820(3) 0.47033(12) 0.41149(13) 0.0386(4) Uani 1 1 d .
H7 H 1.1057 0.4268 0.4252 0.046 Uiso 1 1 calc R
C8 C 0.9630(2) 0.27090(10) 0.10721(13) 0.0361(4) Uani 1 1 d .
H8 H 0.9830 0.2530 0.1710 0.043 Uiso 1 1 calc R
C9 C 1.0007(3) 0.21861(11) 0.03722(14) 0.0420(4) Uani 1 1 d .
H9 H 1.0467 0.1653 0.0522 0.050 Uiso 1 1 calc R
C10 C 0.9704(3) 0.24501(12) -0.05613(14) 0.0419(4) Uani 1 1 d .
H10 H 0.9986 0.2104 -0.1057 0.050 Uiso 1 1 calc R
C11 C 0.8989(2) 0.32190(11) -0.07591(12) 0.0366(4) Uani 1 1 d .
H11 H 0.8742 0.3403 -0.1393 0.044 Uiso 1 1 calc R
C12 C 0.8633(2) 0.37208(10) -0.00168(11) 0.0302(3) Uani 1 1 d .
C13 C 0.7851(2) 0.45585(10) -0.01308(11) 0.0308(3) Uani 1 1 d .
H13A H 0.8563 0.4902 -0.0516 0.037 Uiso 1 1 calc R
H13B H 0.6614 0.4527 -0.0456 0.037 Uiso 1 1 calc R
C14 C 0.7201(2) 0.57185(10) 0.08372(12) 0.0300(3) Uani 1 1 d .
C15 C 0.6450(2) 0.61647(11) 0.00470(13) 0.0355(3) Uani 1 1 d .
H15 H 0.6373 0.5929 -0.0565 0.043 Uiso 1 1 calc R
C16 C 0.5812(3) 0.69599(12) 0.01626(15) 0.0437(4) Uani 1 1 d .
H16 H 0.5292 0.7259 -0.0374 0.052 Uiso 1 1 calc R
C17 C 0.5927(3) 0.73162(12) 0.10438(16) 0.0461(4) Uani 1 1 d .
H17 H 0.5480 0.7855 0.1112 0.055 Uiso 1 1 calc R
C18 C 0.6696(3) 0.68851(11) 0.18307(14) 0.0397(4) Uani 1 1 d .
H18 H 0.6788 0.7131 0.2438 0.048 Uiso 1 1 calc R
C19 C 0.7335(2) 0.60900(10) 0.17299(12) 0.0321(3) Uani 1 1 d .
N1 N 0.89792(18) 0.34742(8) 0.08799(10) 0.0303(3) Uani 1 1 d .
N2 N 0.78559(17) 0.49183(8) 0.07982(9) 0.0288(3) Uani 1 1 d .
Si Si 0.86316(6) 0.43629(3) 0.18339(3) 0.02786(11) Uani 1 1 d .
S1 S 0.84351(6) 0.55296(3) 0.26741(3) 0.03731(12) Uani 1 1 d .
S2 S 1.14716(5) 0.40923(3) 0.23045(3) 0.03187(11) Uani 1 1 d .

loop_
_atom_site_aniso_label
_atom_site_aniso_U_11
_atom_site_aniso_U_22
_atom_site_aniso_U_33
_atom_site_aniso_U_23
_atom_site_aniso_U_13
_atom_site_aniso_U_12
C1 0.0375(8) 0.0450(9) 0.0341(8) 0.0063(7) 0.0079(7) -0.0055(7)
C2 0.0293(7) 0.0294(7) 0.0294(7) 0.0003(6) 0.0000(6) 0.0026(6)
C3 0.0385(9) 0.0400(9) 0.0442(10) -0.0037(8) 0.0100(7) -0.0064(7)
C4 0.0466(11) 0.0481(11) 0.0692(15) -0.0165(10) 0.0136(10) -0.0172(9)
C5 0.0449(10) 0.0566(12) 0.0543(12) -0.0233(10) -0.0031(9) -0.0020(9)
C6 0.0537(11) 0.0543(11) 0.0308(9) -0.0056(8) -0.0006(8) 0.0055(9)
C7 0.0465(9) 0.0380(9) 0.0309(8) 0.0031(7) 0.0033(7) -0.0027(7)
C8 0.0436(9) 0.0299(8) 0.0337(8) 0.0010(6) 0.0009(7) -0.0028(6)
C9 0.0503(10) 0.0302(8) 0.0443(10) -0.0066(7) 0.0013(8) -0.0040(7)
C10 0.0471(10) 0.0401(9) 0.0382(9) -0.0106(7) 0.0039(8) -0.0060(8)
C11 0.0382(8) 0.0418(9) 0.0291(8) -0.0050(7) 0.0015(6) -0.0074(7)
C12 0.0278(7) 0.0346(8) 0.0279(7) -0.0004(6) 0.0020(5) -0.0078(6)
C13 0.0286(7) 0.0385(8) 0.0244(7) 0.0024(6) -0.0001(5) -0.0056(6)
C14 0.0237(6) 0.0333(7) 0.0325(7) 0.0062(6) 0.0015(5) -0.0018(5)
C15 0.0310(7) 0.0396(8) 0.0346(8) 0.0083(7) -0.0012(6) -0.0016(6)
C16 0.0397(9) 0.0416(9) 0.0477(10) 0.0159(8) -0.0021(8) 0.0055(7)
C17 0.0462(10) 0.0370(9) 0.0546(12) 0.0083(8) 0.0044(9) 0.0114(8)
C18 0.0408(9) 0.0373(9) 0.0415(9) 0.0016(7) 0.0076(7) 0.0073(7)
C19 0.0294(7) 0.0333(8) 0.0335(8) 0.0042(6) 0.0039(6) 0.0026(6)
N1 0.0321(6) 0.0300(6) 0.0283(6) -0.0015(5) 0.0015(5) -0.0046(5)
N2 0.0295(6) 0.0319(6) 0.0246(6) 0.0029(5) 0.0013(5) -0.0006(5)
Si 0.0289(2) 0.0299(2) 0.0245(2) 0.00320(15) 0.00206(15) -0.00047(15)
S1 0.0469(2) 0.0369(2) 0.0272(2) -0.00049(15) 0.00104(17) 0.01116(17)
S2 0.03123(19) 0.0327(2) 0.0304(2) -0.00383(14) -0.00086(14) 0.00233(14)

loop_
_atom_type_symbol
_atom_type_description
_atom_type_scat_dispersion_real
_atom_type_scat_dispersion_imag
_atom_type_scat_source
C C 0.0033 0.0016 'International Tables Vol C Tables 4.2.6.8 and 6.1.1.4'
H H 0.0000 0.0000 'International Tables Vol C Tables 4.2.6.8 and 6.1.1.4'
N N 0.0061 0.0033 'International Tables Vol C Tables 4.2.6.8 and 6.1.1.4'
Si Si 0.0817 0.0704 'International Tables Vol C Tables 4.2.6.8 and 6.1.1.4'
S S 0.1246 0.1234 'International Tables Vol C Tables 4.2.6.8 and 6.1.1.4'

loop_
_geom_angle_atom_site_label_1
_geom_angle_atom_site_label_2
_geom_angle_atom_site_label_3
_geom_angle
C7 C2 C3 119.52(16)
C7 C2 S2 120.93(13)
C3 C2 S2 119.46(13)
C4 C3 C2 119.92(19)
C5 C4 C3 120.3(2)
C4 C5 C6 120.16(19)
C5 C6 C7 119.97(19)
C2 C7 C6 120.08(18)
N1 C8 C9 121.86(17)
C8 C9 C10 118.85(18)
C11 C10 C9 119.28(18)
C10 C11 C12 119.09(17)
N1 C12 C11 121.36(16)
N1 C12 C13 114.02(14)
C11 C12 C13 124.61(15)
N2 C13 C12 108.42(13)
N2 C14 C15 124.14(16)
N2 C14 C19 116.97(14)
C15 C14 C19 118.88(16)
C16 C15 C14 119.72(18)
C17 C16 C15 121.02(17)
C16 C17 C18 119.79(18)
C17 C18 C19 120.03(18)
C18 C19 C14 120.54(16)
C18 C19 S1 122.78(14)
C14 C19 S1 116.59(12)
C12 N1 C8 119.49(15)
C12 N1 Si 113.77(11)
C8 N1 Si 126.55(12)
C14 N2 C13 116.98(13)
C14 N2 Si 121.66(11)
C13 N2 Si 121.35(11)
N2 Si C1 119.94(8)
N2 Si N1 82.01(6)
C1 Si N1 92.60(8)
N2 Si S2 124.17(5)
C1 Si S2 113.86(6)
N1 Si S2 81.83(5)
N2 Si S1 88.65(5)
C1 Si S1 98.34(7)
N1 Si S1 168.19(5)
S2 Si S1 97.66(3)
C19 S1 Si 94.97(6)
C2 S2 Si 108.42(6)

loop_
_geom_bond_atom_site_label_1
_geom_bond_atom_site_label_2
_geom_bond_distance
C1 Si 1.8778(18)
C2 C7 1.378(2)
C2 C3 1.394(2)
C2 S2 1.7770(16)
C3 C4 1.379(3)
C4 C5 1.372(4)
C5 C6 1.378(3)
C6 C7 1.388(3)
C8 N1 1.356(2)
C8 C9 1.371(3)
C9 C10 1.392(3)
C10 C11 1.379(3)
C11 C12 1.392(2)
C12 N1 1.336(2)
C12 C13 1.488(2)
C13 N2 1.450(2)
C14 N2 1.398(2)
C14 C15 1.400(2)
C14 C19 1.403(2)
C15 C16 1.399(3)
C16 C17 1.379(3)
C17 C18 1.389(3)
C18 C19 1.396(2)
C19 S1 1.7485(17)
N1 Si 2.0284(15)
N2 Si 1.7690(14)
Si S2 2.2087(8)
Si S1 2.2634(7)

loop_
_geom_torsion_atom_site_label_1
_geom_torsion_atom_site_label_2
_geom_torsion_atom_site_label_3
_geom_torsion_atom_site_label_4
_geom_torsion
C7 C2 C3 C4 -1.8(3)
S2 C2 C3 C4 -178.30(16)
C2 C3 C4 C5 0.7(3)
C3 C4 C5 C6 0.4(4)
C4 C5 C6 C7 -0.3(3)
C3 C2 C7 C6 1.8(3)
S2 C2 C7 C6 178.27(15)
C5 C6 C7 C2 -0.7(3)
N1 C8 C9 C10 -0.3(3)
C8 C9 C10 C11 -1.8(3)
C9 C10 C11 C12 1.8(3)
C10 C11 C12 N1 0.3(2)
C10 C11 C12 C13 -179.46(16)
N1 C12 C13 N2 6.10(18)
C11 C12 C13 N2 -174.09(15)
N2 C14 C15 C16 179.24(16)
C19 C14 C15 C16 -1.5(2)
C14 C15 C16 C17 0.6(3)
C15 C16 C17 C18 0.5(3)
C16 C17 C18 C19 -0.7(3)
C17 C18 C19 C14 -0.2(3)
C17 C18 C19 S1 176.21(15)
N2 C14 C19 C18 -179.37(15)
C15 C14 C19 C18 1.3(2)
N2 C14 C19 S1 3.96(19)
C15 C14 C19 S1 -175.35(12)
C11 C12 N1 C8 -2.4(2)
C13 C12 N1 C8 177.43(14)
C11 C12 N1 Si 172.90(12)
C13 C12 N1 Si -7.29(17)
C9 C8 N1 C12 2.4(3)
C9 C8 N1 Si -172.25(14)
C15 C14 N2 C13 4.1(2)
C19 C14 N2 C13 -175.14(14)
C15 C14 N2 Si -175.10(12)
C19 C14 N2 Si 5.62(19)
C12 C13 N2 C14 178.68(12)
C12 C13 N2 Si -2.07(17)
C14 N2 Si C1 89.50(14)
C13 N2 Si C1 -89.71(14)
C14 N2 Si N1 177.90(13)
C13 N2 Si N1 -1.31(12)
C14 N2 Si S2 -107.69(12)
C13 N2 Si S2 73.10(13)
C14 N2 Si S1 -9.35(12)
C13 N2 Si S1 171.44(12)
C12 N1 Si N2 4.95(11)
C8 N1 Si N2 179.84(15)
C12 N1 Si C1 124.83(12)
C8 N1 Si C1 -60.28(15)
C12 N1 Si S2 -121.43(11)
C8 N1 Si S2 53.46(14)
C12 N1 Si S1 -33.1(3)
C8 N1 Si S1 141.81(19)
C18 C19 S1 Si 174.81(14)
C14 C19 S1 Si -8.60(13)
N2 Si S1 C19 8.80(7)
C1 Si S1 C19 -111.27(8)
N1 Si S1 C19 46.4(2)
S2 Si S1 C19 133.12(6)
C7 C2 S2 Si 75.95(14)
C3 C2 S2 Si -107.55(14)
N2 Si S2 C2 100.89(8)
C1 Si S2 C2 -95.37(9)
N1 Si S2 C2 175.40(7)
S1 Si S2 C2 7.31(6)
